data_7224672
loop_
_publ_author_name
'Arda, M.'
'Ozturk, I. I.'
'Banti, C. N.'
'Kourkoumelis, N.'
'Manoli, M.'
'Tasiopoulos, A. J.'
'Hadjikakou, S. K.'

_publ_section_title
;
 Novel bismuth compounds: synthesis, characterization and biological
 activity against human adenocarcinoma cells
;
_journal_issue 35
_journal_name_full 'RSC Adv.'
_journal_page_first 29026
_journal_paper_doi 10.1039/C6RA01181K
_journal_volume 6
_journal_year 2016
_chemical_formula_moiety 'C5 H10 Bi Br2 N S2'
_chemical_formula_sum 'C5 H10 Bi Br2 N S2'
_chemical_formula_weight 517.06
_chemical_name_systematic
; 
 ? 
;
_space_group_IT_number 14
_symmetry_cell_setting monoclinic
_symmetry_space_group_name_Hall '-P 2ybc'
_symmetry_space_group_name_H-M 'P 1 21/c 1'
_atom_sites_solution_hydrogens geom
_atom_sites_solution_primary direct
_atom_sites_solution_secondary difmap
_audit_creation_method SHELXL-97
_audit_update_record
;
2016-01-03 deposited with the CCDC.
2016-03-07 downloaded from the CCDC.
;
_cell_angle_alpha 90.00
_cell_angle_beta 91.716(5)
_cell_angle_gamma 90.00
_cell_formula_units_Z 4
_cell_length_a 10.0768(6)
_cell_length_b 14.7660(9)
_cell_length_c 7.8460(5)
_cell_measurement_reflns_used 2158
_cell_measurement_temperature 100.30(10)
_cell_measurement_theta_max 28.7570
_cell_measurement_theta_min 3.5010
_cell_volume 1166.91(12)
_computing_structure_refinement 'SHELXL-97 (Sheldrick, 1997)'
_computing_structure_solution 'SHELXS-97 (Sheldrick, 1990)'
_diffrn_ambient_temperature 100(2)
_diffrn_detector_area_resol_mean 10.4223
_diffrn_measured_fraction_theta_full 0.999
_diffrn_measured_fraction_theta_max 0.999
_diffrn_measurement_device_type 'SuperNova, Dual, Cu at zero, Atlas'
_diffrn_measurement_method '\w scans'
_diffrn_radiation_monochromator mirror
_diffrn_radiation_source 'SuperNova (Mo) X-ray Source'
_diffrn_radiation_type MoK\a
_diffrn_radiation_wavelength 0.71073
_diffrn_reflns_av_R_equivalents 0.0409
_diffrn_reflns_av_sigmaI/netI 0.0678
_diffrn_reflns_limit_h_max 11
_diffrn_reflns_limit_h_min -11
_diffrn_reflns_limit_k_max 16
_diffrn_reflns_limit_k_min -17
_diffrn_reflns_limit_l_max 9
_diffrn_reflns_limit_l_min -9
_diffrn_reflns_number 4395
_diffrn_reflns_theta_full 25.00
_diffrn_reflns_theta_max 25.00
_diffrn_reflns_theta_min 2.94
_exptl_absorpt_coefficient_mu 22.263
_exptl_absorpt_correction_T_max 1.00000
_exptl_absorpt_correction_T_min 0.21743
_exptl_absorpt_correction_type multi-scan
_exptl_absorpt_process_details 'Empirical absorption correction (CrysAlis RED, Oxford Diffraction)'
_exptl_crystal_colour yellow
_exptl_crystal_density_diffrn 2.943
_exptl_crystal_density_method 'not measured'
_exptl_crystal_description rectangles
_exptl_crystal_F_000 928
_exptl_crystal_size_max 0.07
_exptl_crystal_size_mid 0.04
_exptl_crystal_size_min 0.02
_refine_diff_density_max 2.045
_refine_diff_density_min -2.769
_refine_diff_density_rms 0.486
_refine_ls_extinction_method none
_refine_ls_goodness_of_fit_ref 1.147
_refine_ls_hydrogen_treatment constr
_refine_ls_matrix_type full
_refine_ls_number_parameters 100
_refine_ls_number_reflns 2049
_refine_ls_number_restraints 24
_refine_ls_restrained_S_all 1.141
_refine_ls_R_factor_all 0.0581
_refine_ls_R_factor_gt 0.0420
_refine_ls_shift/su_max 0.000
_refine_ls_shift/su_mean 0.000
_refine_ls_structure_factor_coef Fsqd
_refine_ls_weighting_details 'calc w=1/[\s^2^(Fo^2^)+(0.0714P)^2^+3.4155P] where P=(Fo^2^+2Fc^2^)/3'
_refine_ls_weighting_scheme calc
_refine_ls_wR_factor_gt 0.0991
_refine_ls_wR_factor_ref 0.1419
_reflns_number_gt 1692
_reflns_number_total 2049
_reflns_threshold_expression >2sigma(I)
_cod_data_source_file c6ra01181k2.cif
_cod_data_source_block shelxl
_cod_depositor_comments
;
The following automatic conversions were performed:

'_symmetry_cell_setting' value 'Monoclinic' changed to 'monoclinic'
according to
/usr/data/users/saulius/crontab/automatic-downloads/rss-feeds/RSC/lib/dictionaries/cif_core.dic
dictionary named 'cif_core.dic' version 2.4.2 from 2011-04-26.

Automatic conversion script
Id: cif_fix_values 4268 2015-11-12 08:31:59Z antanas 
;
_cod_database_code 7224672

loop_
_symmetry_equiv_pos_as_xyz
'x, y, z'
'-x, y+1/2, -z+1/2'
'-x, -y, -z'
'x, -y-1/2, z-1/2'

loop_
_atom_site_label
_atom_site_type_symbol
_atom_site_fract_x
_atom_site_fract_y
_atom_site_fract_z
_atom_site_U_iso_or_equiv
_atom_site_adp_type
_atom_site_occupancy
_atom_site_symmetry_multiplicity
_atom_site_calc_flag
_atom_site_refinement_flags
S1 S 0.8724(3) 0.3862(2) 1.0026(4) 0.0117(7) Uani 1 1 d .
S2 S 0.6669(3) 0.4495(2) 0.7523(4) 0.0148(8) Uani 1 1 d .
Br1 Br 0.95803(12) 0.34375(10) 0.48564(17) 0.0146(4) Uani 1 1 d .
Br2 Br 0.57588(12) 0.20968(9) 0.94573(18) 0.0133(3) Uani 1 1 d .
Bi1 Bi 0.77821(4) 0.29068(3) 0.73611(6) 0.0101(2) Uani 1 1 d .
N1 N 0.7450(10) 0.5424(8) 1.0252(14) 0.013(3) Uani 1 1 d U
C1 C 0.7597(11) 0.4686(9) 0.9420(17) 0.008(3) Uani 1 1 d U
C2 C 0.6557(13) 0.6189(9) 0.9584(18) 0.014(3) Uani 1 1 d .
H2A H 0.5822 0.5932 0.8919 0.017 Uiso 1 1 calc R
H2B H 0.6193 0.6510 1.0542 0.017 Uiso 1 1 calc R
C4 C 0.8164(13) 0.5613(10) 1.1922(17) 0.015(3) Uani 1 1 d U
H4A H 0.8436 0.6242 1.1968 0.018 Uiso 1 1 calc R
H4B H 0.8952 0.5238 1.2028 0.018 Uiso 1 1 calc R
C3 C 0.7300(15) 0.6852(11) 0.849(2) 0.026(4) Uani 1 1 d .
H3A H 0.6707 0.7324 0.8104 0.039 Uiso 1 1 calc R
H3B H 0.7639 0.6541 0.7518 0.039 Uiso 1 1 calc R
H3C H 0.8024 0.7112 0.9143 0.039 Uiso 1 1 calc R
C5 C 0.7241(12) 0.5409(10) 1.3381(18) 0.014(3) Uani 1 1 d U
H5A H 0.7695 0.5528 1.4450 0.021 Uiso 1 1 calc R
H5B H 0.6980 0.4784 1.3334 0.021 Uiso 1 1 calc R
H5C H 0.6466 0.5786 1.3276 0.021 Uiso 1 1 calc R

loop_
_atom_site_aniso_label
_atom_site_aniso_U_11
_atom_site_aniso_U_22
_atom_site_aniso_U_33
_atom_site_aniso_U_23
_atom_site_aniso_U_13
_atom_site_aniso_U_12
S1 0.0144(16) 0.0081(17) 0.0125(18) 0.0019(17) -0.0011(13) 0.0006(13)
S2 0.0189(17) 0.0127(18) 0.0127(18) 0.0009(17) -0.0041(13) 0.0032(14)
Br1 0.0139(6) 0.0155(8) 0.0145(7) 0.0003(7) 0.0016(5) -0.0043(6)
Br2 0.0120(6) 0.0139(8) 0.0141(8) 0.0036(7) -0.0003(5) 0.0017(5)
Bi1 0.0131(3) 0.0073(3) 0.0100(3) -0.0010(2) 0.0008(2) -0.00005(19)
N1 0.011(4) 0.016(4) 0.012(4) -0.001(4) 0.002(3) -0.002(3)
C1 0.008(4) 0.008(5) 0.007(4) -0.002(4) 0.001(3) -0.004(4)
C2 0.018(7) 0.005(7) 0.020(8) -0.005(7) 0.002(6) -0.001(6)
C4 0.014(4) 0.016(5) 0.015(5) 0.000(4) -0.002(4) 0.000(4)
C3 0.023(8) 0.014(8) 0.041(11) 0.003(9) -0.004(7) -0.002(7)
C5 0.014(4) 0.013(5) 0.016(5) 0.004(4) 0.001(4) -0.003(4)

loop_
_atom_type_symbol
_atom_type_description
_atom_type_scat_dispersion_real
_atom_type_scat_dispersion_imag
_atom_type_scat_source
C C 0.0033 0.0016 'International Tables Vol C Tables 4.2.6.8 and 6.1.1.4'
H H 0.0000 0.0000 'International Tables Vol C Tables 4.2.6.8 and 6.1.1.4'
N N 0.0061 0.0033 'International Tables Vol C Tables 4.2.6.8 and 6.1.1.4'
S S 0.1246 0.1234 'International Tables Vol C Tables 4.2.6.8 and 6.1.1.4'
Br Br -0.2901 2.4595 'International Tables Vol C Tables 4.2.6.8 and 6.1.1.4'
Bi Bi -4.1077 10.2566 'International Tables Vol C Tables 4.2.6.8 and 6.1.1.4'

loop_
_geom_angle_atom_site_label_1
_geom_angle_atom_site_label_2
_geom_angle_atom_site_label_3
_geom_angle
_geom_angle_site_symmetry_3
C1 S1 Bi1 86.6(4) .
C1 S2 Bi1 88.1(4) .
Bi1 Br2 Bi1 87.62(4) 4_566
S2 Bi1 S1 68.29(10) .
S2 Bi1 Br1 94.02(9) .
S1 Bi1 Br1 100.25(7) .
S2 Bi1 Br2 91.87(8) .
S1 Bi1 Br2 90.74(8) .
Br1 Bi1 Br2 168.83(4) .
S2 Bi1 Br2 75.86(8) 4_565
S1 Bi1 Br2 144.03(8) 4_565
Br1 Bi1 Br2 84.72(4) 4_565
Br2 Bi1 Br2 87.54(4) 4_565
C1 N1 C4 122.9(12) .
C1 N1 C2 122.0(11) .
C4 N1 C2 115.1(11) .
N1 C1 S1 123.0(10) .
N1 C1 S2 120.1(10) .
S1 C1 S2 116.8(8) .
C3 C2 N1 112.2(11) .
N1 C4 C5 109.3(10) .

loop_
_geom_bond_atom_site_label_1
_geom_bond_atom_site_label_2
_geom_bond_distance
_geom_bond_site_symmetry_2
S1 C1 1.722(13) .
S1 Bi1 2.672(3) .
S2 C1 1.756(13) .
S2 Bi1 2.604(4) .
Br1 Bi1 2.8237(14) .
Br2 Bi1 2.9142(14) .
Br2 Bi1 3.0116(15) 4_566
Bi1 Br2 3.0116(15) 4_565
N1 C1 1.281(17) .
N1 C4 1.501(16) .
N1 C2 1.527(17) .
C2 C3 1.52(2) .
C4 C5 1.527(18) .
